data_4302952
loop_
_publ_author_name
'Soji Shimizu'
'Atsushi Matsuda'
'Nagao Kobayashi'

_publ_section_title
;
Axial Ligand Exchange Reactions of meso-Aryl Subporphyrins-Axially
Fluoro-Substituted Subporphyrin and a \m-Oxo Dimer and Trimer of
Subporphyrins
;
_journal_name_full 'Inorganic Chemistry'
_journal_page_first 7885
_journal_page_last 7890
_journal_paper_doi 10.1021/ic900880b
_journal_volume 48
_journal_year 2009
_chemical_formula_moiety 'C66 H42 B2 N6 O, 2(C H Cl3)'
_chemical_formula_sum 'C68 H44 B2 Cl6 N6 O'
_chemical_formula_weight 1195.41
_chemical_name_systematic
; 
 ? 
;
_space_group_IT_number 14
_symmetry_cell_setting monoclinic
_symmetry_Int_Tables_number 14
_symmetry_space_group_name_Hall '-P 2yn'
_symmetry_space_group_name_H-M 'P 1 21/n 1'
_atom_sites_solution_hydrogens geom
_atom_sites_solution_primary direct
_atom_sites_solution_secondary difmap
_audit_creation_method SHELXL-97
_cell_angle_alpha 90.0000(8)
_cell_angle_beta 110.0886(10)
_cell_angle_gamma 90.0000(8)
_cell_formula_units_Z 4
_cell_length_a 18.966(5)
_cell_length_b 12.408(3)
_cell_length_c 26.138(6)
_cell_measurement_reflns_used 16943
_cell_measurement_temperature 173(2)
_cell_measurement_theta_max 27.4835
_cell_measurement_theta_min 3.1195
_cell_volume 5777(2)
_computing_structure_refinement 'SHELXL-97 (Sheldrick, 1997)'
_computing_structure_solution 'SHELXS-97 (Sheldrick, 1990)'
_diffrn_ambient_temperature 173(2)
_diffrn_detector_area_resol_mean 28.5714
_diffrn_measured_fraction_theta_full 0.974
_diffrn_measured_fraction_theta_max 0.974
_diffrn_measurement_device_type 'Saturn70 CCD (4x4 bin mode)'
_diffrn_measurement_method dtprofit.ref
_diffrn_radiation_monochromator 'Graphite Monochromator'
_diffrn_radiation_source 'Rotating Anode'
_diffrn_radiation_type MoK\a
_diffrn_radiation_wavelength 0.71070
_diffrn_reflns_av_R_equivalents 0.0000
_diffrn_reflns_av_sigmaI/netI 0.1404
_diffrn_reflns_limit_h_max 24
_diffrn_reflns_limit_h_min 0
_diffrn_reflns_limit_k_max 16
_diffrn_reflns_limit_k_min 0
_diffrn_reflns_limit_l_max 31
_diffrn_reflns_limit_l_min -33
_diffrn_reflns_number 12893
_diffrn_reflns_theta_full 27.48
_diffrn_reflns_theta_max 27.48
_diffrn_reflns_theta_min 3.15
_exptl_absorpt_coefficient_mu 0.349
_exptl_absorpt_correction_T_max 0.9828
_exptl_absorpt_correction_T_min 0.9335
_exptl_absorpt_correction_type multi-scan
_exptl_crystal_colour orange
_exptl_crystal_density_diffrn 1.374
_exptl_crystal_density_method 'not measured'
_exptl_crystal_description prism
_exptl_crystal_F_000 2456
_exptl_crystal_size_max 0.20
_exptl_crystal_size_mid 0.20
_exptl_crystal_size_min 0.05
_refine_diff_density_max 1.274
_refine_diff_density_min -0.916
_refine_diff_density_rms 0.073
_refine_ls_extinction_method none
_refine_ls_goodness_of_fit_ref 0.959
_refine_ls_hydrogen_treatment constr
_refine_ls_matrix_type full
_refine_ls_number_parameters 748
_refine_ls_number_reflns 12893
_refine_ls_number_restraints 0
_refine_ls_restrained_S_all 0.959
_refine_ls_R_factor_all 0.1628
_refine_ls_R_factor_gt 0.0755
_refine_ls_shift/su_max 0.000
_refine_ls_shift/su_mean 0.000
_refine_ls_structure_factor_coef Fsqd
_refine_ls_weighting_details 'calc w=1/[\s^2^(Fo^2^)+(0.0818P)^2^+0.0000P] where P=(Fo^2^+2Fc^2^)/3'
_refine_ls_weighting_scheme calc
_refine_ls_wR_factor_gt 0.1807
_refine_ls_wR_factor_ref 0.2319
_reflns_number_gt 5272
_reflns_number_total 12893
_reflns_threshold_expression >2sigma(I)
_cod_data_source_file ic900880b_si_002.cif
_cod_data_source_block 070622
_cod_depositor_comments
;
The following automatic conversions were performed:
'_exptl_absorpt_correction_type' value 'Multi-scan' changed to
'multi-scan' according to
'/home/saulius/struct/CIF-dictionaries/cif_core.dic' dictionary named
'cif_core.dic' version 2.4.1 from 2010-06-29.

Automatic conversion script
Id: cif_fix_enum 1527 2010-12-29 10:47:43Z saulius 
;
_cod_original_sg_symbol_H-M 'P 21/n'
_cod_database_code 4302952

loop_
_symmetry_equiv_pos_as_xyz
'x, y, z'
'-x+1/2, y+1/2, -z+1/2'
'-x, -y, -z'
'x-1/2, -y-1/2, z-1/2'

loop_
_atom_site_label
_atom_site_type_symbol
_atom_site_fract_x
_atom_site_fract_y
_atom_site_fract_z
_atom_site_U_iso_or_equiv
_atom_site_adp_type
_atom_site_occupancy
_atom_site_symmetry_multiplicity
_atom_site_calc_flag
_atom_site_refinement_flags
_atom_site_disorder_assembly
_atom_site_disorder_group
O1 O 0.28868(15) 0.06293(19) 0.09625(10) 0.0264(6) Uani 1 1 d . . .
B1 B 0.2270(3) -0.0097(3) 0.08338(18) 0.0239(9) Uani 1 1 d . . .
B2 B 0.3387(3) 0.1061(3) 0.07242(18) 0.0241(9) Uani 1 1 d . . .
N1 N 0.17696(17) -0.0205(2) 0.02470(12) 0.0246(7) Uani 1 1 d . . .
N2 N 0.24795(18) -0.1245(2) 0.10150(13) 0.0255(7) Uani 1 1 d . . .
N3 N 0.17290(17) 0.0219(2) 0.11178(12) 0.0234(7) Uani 1 1 d . . .
N4 N 0.33419(17) 0.0664(2) 0.01654(12) 0.0237(7) Uani 1 1 d . . .
N5 N 0.33142(18) 0.2283(2) 0.06438(12) 0.0252(7) Uani 1 1 d . . .
N6 N 0.42085(17) 0.0921(2) 0.10672(12) 0.0241(7) Uani 1 1 d . . .
C1 C 0.2591(2) -0.2030(3) 0.06817(16) 0.0267(9) Uani 1 1 d . . .
C2 C 0.2825(2) -0.2969(3) 0.10191(17) 0.0319(10) Uani 1 1 d . . .
H1 H 0.2969 -0.3640 0.0910 0.038 Uiso 1 1 calc R . .
C3 C 0.2804(2) -0.2734(3) 0.15227(17) 0.0312(9) Uani 1 1 d . . .
H2 H 0.2940 -0.3208 0.1826 0.037 Uiso 1 1 calc R . .
C4 C 0.2541(2) -0.1644(3) 0.15162(16) 0.0270(9) Uani 1 1 d . . .
C5 C 0.2229(2) -0.1045(3) 0.18515(16) 0.0272(9) Uani 1 1 d . . .
C6 C 0.1772(2) -0.0139(3) 0.16194(14) 0.0233(8) Uani 1 1 d . . .
C7 C 0.1190(2) 0.0419(3) 0.17514(16) 0.0272(9) Uani 1 1 d . . .
H3 H 0.1093 0.0365 0.2084 0.033 Uiso 1 1 calc R . .
C8 C 0.0804(2) 0.1037(3) 0.13130(16) 0.0293(9) Uani 1 1 d . . .
H4 H 0.0389 0.1490 0.1286 0.035 Uiso 1 1 calc R . .
C9 C 0.1136(2) 0.0887(3) 0.08974(16) 0.0255(8) Uani 1 1 d . . .
C10 C 0.0881(2) 0.1110(3) 0.03268(16) 0.0265(9) Uani 1 1 d . . .
C11 C 0.1184(2) 0.0476(3) -0.00056(15) 0.0251(8) Uani 1 1 d . . .
C12 C 0.0946(2) 0.0191(3) -0.05725(16) 0.0318(9) Uani 1 1 d . . .
H5 H 0.0569 0.0552 -0.0858 0.038 Uiso 1 1 calc R . .
C13 C 0.1347(2) -0.0678(3) -0.06343(16) 0.0309(9) Uani 1 1 d . . .
H6 H 0.1296 -0.1030 -0.0968 0.037 Uiso 1 1 calc R . .
C14 C 0.1859(2) -0.0969(3) -0.01061(15) 0.0270(9) Uani 1 1 d . . .
C15 C 0.2325(2) -0.1884(3) 0.01136(16) 0.0267(9) Uani 1 1 d . . .
C16 C 0.2322(2) -0.1390(3) 0.24154(16) 0.0278(9) Uani 1 1 d . . .
C17 C 0.2125(2) -0.2424(3) 0.25296(18) 0.0363(10) Uani 1 1 d . . .
H7 H 0.1897 -0.2915 0.2241 0.044 Uiso 1 1 calc R . .
C18 C 0.2264(3) -0.2735(4) 0.30687(19) 0.0439(12) Uani 1 1 d . . .
H8 H 0.2125 -0.3436 0.3145 0.053 Uiso 1 1 calc R . .
C19 C 0.2597(3) -0.2040(4) 0.34867(18) 0.0428(12) Uani 1 1 d . . .
H9 H 0.2707 -0.2270 0.3853 0.051 Uiso 1 1 calc R . .
C20 C 0.2774(3) -0.1013(4) 0.33819(18) 0.0446(12) Uani 1 1 d . . .
H10 H 0.2993 -0.0529 0.3675 0.053 Uiso 1 1 calc R . .
C21 C 0.2634(2) -0.0674(3) 0.28464(17) 0.0367(10) Uani 1 1 d . . .
H11 H 0.2751 0.0043 0.2776 0.044 Uiso 1 1 calc R . .
C22 C 0.0289(2) 0.1931(3) 0.00974(16) 0.0277(9) Uani 1 1 d . . .
C23 C 0.0335(2) 0.2904(3) 0.03803(17) 0.0323(9) Uani 1 1 d . . .
H12 H 0.0736 0.3012 0.0715 0.039 Uiso 1 1 calc R . .
C24 C -0.0192(2) 0.3711(3) 0.01812(19) 0.0385(11) Uani 1 1 d . . .
H13 H -0.0158 0.4361 0.0380 0.046 Uiso 1 1 calc R . .
C25 C -0.0775(3) 0.3562(4) -0.0317(2) 0.0453(12) Uani 1 1 d . . .
H14 H -0.1135 0.4115 -0.0460 0.054 Uiso 1 1 calc R . .
C26 C -0.0825(2) 0.2612(3) -0.05978(19) 0.0393(11) Uani 1 1 d . . .
H15 H -0.1217 0.2515 -0.0937 0.047 Uiso 1 1 calc R . .
C27 C -0.0312(2) 0.1804(3) -0.03915(17) 0.0332(10) Uani 1 1 d . . .
H16 H -0.0366 0.1143 -0.0585 0.040 Uiso 1 1 calc R . .
C28 C 0.2451(2) -0.2733(3) -0.02453(17) 0.0307(9) Uani 1 1 d . . .
C29 C 0.3177(2) -0.3081(3) -0.01641(18) 0.0338(10) Uani 1 1 d . . .
H17 H 0.3585 -0.2780 0.0123 0.041 Uiso 1 1 calc R . .
C30 C 0.3316(3) -0.3869(3) -0.0500(2) 0.0427(11) Uani 1 1 d . . .
H18 H 0.3817 -0.4083 -0.0446 0.051 Uiso 1 1 calc R . .
C31 C 0.2724(3) -0.4340(4) -0.09133(19) 0.0464(12) Uani 1 1 d . . .
H19 H 0.2815 -0.4878 -0.1142 0.056 Uiso 1 1 calc R . .
C32 C 0.2002(3) -0.4010(3) -0.09829(18) 0.0452(12) Uani 1 1 d . . .
H20 H 0.1591 -0.4340 -0.1257 0.054 Uiso 1 1 calc R . .
C33 C 0.1861(3) -0.3199(3) -0.06595(18) 0.0387(11) Uani 1 1 d . . .
H21 H 0.1361 -0.2967 -0.0723 0.046 Uiso 1 1 calc R . .
C34 C 0.3740(2) -0.0202(3) 0.00787(16) 0.0257(8) Uani 1 1 d . . .
C35 C 0.3441(2) -0.0392(3) -0.05045(16) 0.0309(9) Uani 1 1 d . . .
H22 H 0.3583 -0.0961 -0.0692 0.037 Uiso 1 1 calc R . .
C36 C 0.2918(2) 0.0391(3) -0.07391(17) 0.0319(9) Uani 1 1 d . . .
H23 H 0.2635 0.0455 -0.1116 0.038 Uiso 1 1 calc R . .
C37 C 0.2872(2) 0.1098(3) -0.03140(15) 0.0253(8) Uani 1 1 d . . .
C38 C 0.2559(2) 0.2135(3) -0.03067(16) 0.0300(9) Uani 1 1 d . . .
C39 C 0.2837(2) 0.2752(3) 0.01781(16) 0.0279(9) Uani 1 1 d . . .
C40 C 0.2884(2) 0.3893(3) 0.02845(17) 0.0329(10) Uani 1 1 d . . .
H24 H 0.2600 0.4436 0.0046 0.040 Uiso 1 1 calc R . .
C41 C 0.3408(2) 0.4060(3) 0.07885(17) 0.0334(10) Uani 1 1 d . . .
H25 H 0.3549 0.4739 0.0962 0.040 Uiso 1 1 calc R . .
C42 C 0.3710(2) 0.3031(3) 0.10114(15) 0.0266(9) Uani 1 1 d . . .
C43 C 0.4352(2) 0.2710(3) 0.14504(15) 0.0272(9) Uani 1 1 d . . .
C44 C 0.4627(2) 0.1644(3) 0.14432(15) 0.0286(9) Uani 1 1 d . . .
C45 C 0.5355(2) 0.1172(3) 0.16701(16) 0.0312(9) Uani 1 1 d . . .
H26 H 0.5762 0.1463 0.1961 0.037 Uiso 1 1 calc R . .
C46 C 0.5369(2) 0.0235(3) 0.14010(16) 0.0323(9) Uani 1 1 d . . .
H27 H 0.5788 -0.0233 0.1469 0.039 Uiso 1 1 calc R . .
C47 C 0.4638(2) 0.0082(3) 0.09962(15) 0.0273(9) Uani 1 1 d . . .
C48 C 0.4373(2) -0.0561(3) 0.05146(16) 0.0279(9) Uani 1 1 d . . .
C49 C 0.2018(2) 0.2645(3) -0.08031(17) 0.0334(10) Uani 1 1 d . . .
C50 C 0.2179(3) 0.2770(3) -0.12765(17) 0.0379(10) Uani 1 1 d . . .
H28 H 0.2636 0.2497 -0.1296 0.046 Uiso 1 1 calc R . .
C51 C 0.1676(3) 0.3293(4) -0.17235(19) 0.0520(14) Uani 1 1 d . . .
H29 H 0.1795 0.3384 -0.2046 0.062 Uiso 1 1 calc R . .
C52 C 0.1005(3) 0.3682(4) -0.1702(2) 0.0517(13) Uani 1 1 d . . .
H30 H 0.0662 0.4037 -0.2009 0.062 Uiso 1 1 calc R . .
C53 C 0.0836(3) 0.3553(4) -0.1238(2) 0.0497(13) Uani 1 1 d . . .
H31 H 0.0373 0.3816 -0.1225 0.060 Uiso 1 1 calc R . .
C54 C 0.1337(3) 0.3041(3) -0.07851(19) 0.0392(11) Uani 1 1 d . . .
H32 H 0.1215 0.2960 -0.0463 0.047 Uiso 1 1 calc R . .
C55 C 0.4789(2) 0.3474(3) 0.18811(16) 0.0316(9) Uani 1 1 d . . .
C56 C 0.5052(3) 0.4442(4) 0.1759(2) 0.0470(12) Uani 1 1 d . . .
H33 H 0.4951 0.4639 0.1389 0.056 Uiso 1 1 calc R . .
C57 C 0.5468(3) 0.5135(4) 0.2177(2) 0.0576(14) Uani 1 1 d . . .
H34 H 0.5646 0.5802 0.2089 0.069 Uiso 1 1 calc R . .
C58 C 0.5620(3) 0.4853(4) 0.2715(2) 0.0565(14) Uani 1 1 d . . .
H35 H 0.5910 0.5317 0.2998 0.068 Uiso 1 1 calc R . .
C59 C 0.5352(3) 0.3910(4) 0.2836(2) 0.0515(13) Uani 1 1 d . . .
H36 H 0.5454 0.3718 0.3206 0.062 Uiso 1 1 calc R . .
C60 C 0.4933(3) 0.3222(4) 0.24279(18) 0.0422(11) Uani 1 1 d . . .
H37 H 0.4742 0.2572 0.2521 0.051 Uiso 1 1 calc R . .
C61 C 0.4820(2) -0.1517(3) 0.04751(16) 0.0287(9) Uani 1 1 d . . .
C62 C 0.4990(2) -0.1746(3) 0.00099(18) 0.0357(10) Uani 1 1 d . . .
H38 H 0.4829 -0.1269 -0.0292 0.043 Uiso 1 1 calc R . .
C63 C 0.5395(3) -0.2670(3) -0.0017(2) 0.0420(11) Uani 1 1 d . . .
H39 H 0.5498 -0.2823 -0.0341 0.050 Uiso 1 1 calc R . .
C64 C 0.5647(3) -0.3358(4) 0.0417(2) 0.0503(13) Uani 1 1 d . . .
H44 H 0.5926 -0.3981 0.0396 0.060 Uiso 1 1 calc R . .
C65 C 0.5492(3) -0.3138(4) 0.0883(2) 0.0531(13) Uani 1 1 d . . .
H40 H 0.5670 -0.3613 0.1185 0.064 Uiso 1 1 calc R . .
C66 C 0.5078(2) -0.2233(3) 0.09192(18) 0.0387(11) Uani 1 1 d . . .
H41 H 0.4970 -0.2098 0.1242 0.046 Uiso 1 1 calc R . .
C67 C 0.7678(4) 0.2810(5) 0.2115(3) 0.085(2) Uani 1 1 d . . .
H42 H 0.7798 0.3077 0.1794 0.103 Uiso 1 1 calc R . .
Cl1 Cl 0.75320(14) 0.1416(2) 0.20538(13) 0.1530(11) Uani 1 1 d . . .
Cl2 Cl 0.84296(14) 0.3033(3) 0.26895(17) 0.225(2) Uani 1 1 d . . .
Cl3 Cl 0.68950(11) 0.34828(15) 0.21431(9) 0.1002(7) Uani 1 1 d . . .
C68 C 0.0669(3) 0.3517(4) 0.2307(2) 0.0519(13) Uani 1 1 d . . .
H43 H 0.1189 0.3319 0.2328 0.062 Uiso 1 1 calc R . .
Cl4 Cl 0.07490(10) 0.45782(15) 0.27525(7) 0.0890(6) Uani 1 1 d . . .
Cl5 Cl 0.02679(11) 0.23641(15) 0.24833(9) 0.0968(6) Uani 1 1 d . . .
Cl6 Cl 0.01787(9) 0.38876(13) 0.16308(6) 0.0732(5) Uani 1 1 d . . .

loop_
_atom_site_aniso_label
_atom_site_aniso_U_11
_atom_site_aniso_U_22
_atom_site_aniso_U_33
_atom_site_aniso_U_23
_atom_site_aniso_U_13
_atom_site_aniso_U_12
O1 0.0325(15) 0.0247(14) 0.0207(14) -0.0026(11) 0.0074(12) -0.0039(11)
B1 0.033(2) 0.015(2) 0.024(2) -0.0018(17) 0.0089(19) -0.0015(17)
B2 0.029(2) 0.021(2) 0.022(2) 0.0000(18) 0.0079(19) 0.0033(18)
N1 0.0262(17) 0.0207(16) 0.0252(18) -0.0006(13) 0.0065(14) 0.0018(13)
N2 0.0296(18) 0.0200(16) 0.0253(17) -0.0037(13) 0.0075(14) 0.0015(13)
N3 0.0290(18) 0.0178(15) 0.0222(17) 0.0053(13) 0.0073(14) 0.0024(13)
N4 0.0260(17) 0.0227(16) 0.0225(17) -0.0020(13) 0.0085(14) 0.0011(13)
N5 0.0305(18) 0.0220(16) 0.0236(17) 0.0005(13) 0.0102(15) 0.0038(13)
N6 0.0294(18) 0.0211(16) 0.0222(17) -0.0011(13) 0.0092(14) 0.0003(13)
C1 0.029(2) 0.0235(19) 0.027(2) -0.0052(16) 0.0079(17) 0.0013(16)
C2 0.036(2) 0.022(2) 0.034(2) -0.0044(17) 0.0080(19) 0.0063(17)
C3 0.029(2) 0.024(2) 0.037(2) 0.0065(18) 0.0068(19) 0.0067(17)
C4 0.029(2) 0.023(2) 0.028(2) 0.0022(16) 0.0088(18) 0.0002(16)
C5 0.028(2) 0.024(2) 0.030(2) 0.0040(17) 0.0093(18) -0.0009(16)
C6 0.031(2) 0.0194(18) 0.0199(19) -0.0002(15) 0.0086(16) -0.0030(16)
C7 0.031(2) 0.026(2) 0.029(2) -0.0014(17) 0.0155(18) 0.0012(17)
C8 0.028(2) 0.026(2) 0.033(2) -0.0011(17) 0.0110(18) 0.0005(17)
C9 0.029(2) 0.0150(18) 0.030(2) -0.0028(16) 0.0073(17) -0.0004(15)
C10 0.026(2) 0.0237(19) 0.026(2) 0.0011(16) 0.0050(17) -0.0008(16)
C11 0.029(2) 0.0203(19) 0.025(2) 0.0049(16) 0.0079(17) -0.0017(16)
C12 0.031(2) 0.036(2) 0.023(2) 0.0045(18) 0.0017(18) -0.0047(18)
C13 0.035(2) 0.032(2) 0.023(2) -0.0014(17) 0.0064(18) -0.0029(18)
C14 0.029(2) 0.027(2) 0.025(2) -0.0008(16) 0.0094(17) -0.0042(17)
C15 0.031(2) 0.0220(19) 0.029(2) -0.0049(16) 0.0116(18) -0.0026(16)
C16 0.027(2) 0.028(2) 0.028(2) 0.0074(17) 0.0102(18) 0.0067(17)
C17 0.041(3) 0.030(2) 0.038(2) 0.0071(19) 0.014(2) 0.0035(19)
C18 0.057(3) 0.036(2) 0.048(3) 0.019(2) 0.029(3) 0.018(2)
C19 0.046(3) 0.056(3) 0.032(2) 0.020(2) 0.020(2) 0.014(2)
C20 0.045(3) 0.059(3) 0.030(2) -0.005(2) 0.014(2) 0.002(2)
C21 0.042(3) 0.035(2) 0.033(2) 0.0025(19) 0.012(2) -0.001(2)
C22 0.030(2) 0.023(2) 0.029(2) 0.0100(17) 0.0086(18) 0.0034(16)
C23 0.034(2) 0.030(2) 0.030(2) 0.0028(18) 0.0068(19) 0.0017(18)
C24 0.041(3) 0.026(2) 0.048(3) 0.002(2) 0.014(2) 0.0053(19)
C25 0.038(3) 0.037(3) 0.058(3) 0.019(2) 0.013(2) 0.012(2)
C26 0.029(2) 0.040(3) 0.042(3) 0.008(2) 0.003(2) -0.0015(19)
C27 0.030(2) 0.026(2) 0.041(3) 0.0044(18) 0.008(2) -0.0018(17)
C28 0.038(2) 0.024(2) 0.033(2) -0.0021(17) 0.016(2) -0.0043(18)
C29 0.039(3) 0.025(2) 0.040(3) -0.0058(18) 0.017(2) -0.0040(18)
C30 0.054(3) 0.031(2) 0.053(3) -0.003(2) 0.032(3) 0.005(2)
C31 0.072(4) 0.032(2) 0.041(3) -0.007(2) 0.028(3) 0.000(2)
C32 0.064(3) 0.033(2) 0.034(3) -0.010(2) 0.011(2) -0.008(2)
C33 0.042(3) 0.037(2) 0.037(3) -0.008(2) 0.014(2) -0.006(2)
C34 0.028(2) 0.0202(19) 0.031(2) -0.0014(16) 0.0118(18) 0.0027(16)
C35 0.037(2) 0.030(2) 0.029(2) -0.0057(17) 0.0153(19) -0.0028(18)
C36 0.037(2) 0.033(2) 0.027(2) -0.0055(18) 0.0119(19) -0.0026(18)
C37 0.024(2) 0.029(2) 0.0211(19) 0.0042(16) 0.0055(16) 0.0004(16)
C38 0.031(2) 0.029(2) 0.030(2) 0.0024(17) 0.0104(18) 0.0028(17)
C39 0.029(2) 0.026(2) 0.031(2) 0.0063(17) 0.0123(18) 0.0058(16)
C40 0.040(2) 0.023(2) 0.034(2) 0.0026(17) 0.010(2) 0.0049(18)
C41 0.040(2) 0.028(2) 0.032(2) -0.0012(18) 0.011(2) 0.0028(18)
C42 0.032(2) 0.025(2) 0.022(2) 0.0002(16) 0.0081(17) -0.0024(17)
C43 0.036(2) 0.0207(19) 0.026(2) -0.0036(16) 0.0113(18) -0.0014(17)
C44 0.036(2) 0.029(2) 0.020(2) 0.0003(16) 0.0089(18) -0.0019(18)
C45 0.030(2) 0.033(2) 0.025(2) 0.0005(18) 0.0022(18) -0.0025(18)
C46 0.027(2) 0.033(2) 0.032(2) 0.0028(18) 0.0045(18) 0.0044(18)
C47 0.032(2) 0.024(2) 0.025(2) 0.0050(16) 0.0097(18) 0.0034(17)
C48 0.030(2) 0.0225(19) 0.031(2) 0.0024(17) 0.0100(18) -0.0003(16)
C49 0.041(3) 0.027(2) 0.029(2) -0.0016(18) 0.008(2) -0.0006(18)
C50 0.049(3) 0.034(2) 0.026(2) -0.0006(18) 0.005(2) 0.004(2)
C51 0.083(4) 0.037(3) 0.027(3) 0.003(2) 0.007(3) -0.002(3)
C52 0.061(3) 0.042(3) 0.035(3) 0.001(2) -0.005(2) 0.010(2)
C53 0.042(3) 0.035(3) 0.062(4) 0.008(2) 0.004(3) 0.005(2)
C54 0.045(3) 0.028(2) 0.042(3) 0.0040(19) 0.011(2) 0.005(2)
C55 0.035(2) 0.027(2) 0.030(2) -0.0021(17) 0.0090(19) 0.0012(18)
C56 0.054(3) 0.043(3) 0.040(3) -0.007(2) 0.010(2) -0.008(2)
C57 0.073(4) 0.038(3) 0.059(4) -0.012(2) 0.019(3) -0.024(3)
C58 0.077(4) 0.037(3) 0.043(3) -0.019(2) 0.005(3) 0.001(3)
C59 0.062(3) 0.055(3) 0.033(3) -0.012(2) 0.010(2) -0.003(3)
C60 0.050(3) 0.038(3) 0.037(3) -0.007(2) 0.012(2) -0.004(2)
C61 0.031(2) 0.0208(19) 0.034(2) -0.0014(17) 0.0112(19) 0.0009(16)
C62 0.042(3) 0.026(2) 0.046(3) 0.0004(19) 0.023(2) -0.0026(18)
C63 0.043(3) 0.039(3) 0.056(3) -0.008(2) 0.032(2) 0.003(2)
C64 0.054(3) 0.034(3) 0.069(4) 0.003(2) 0.029(3) 0.017(2)
C65 0.066(4) 0.035(3) 0.057(3) 0.015(2) 0.019(3) 0.015(2)
C66 0.045(3) 0.031(2) 0.040(3) 0.001(2) 0.013(2) 0.006(2)
C67 0.077(5) 0.096(5) 0.091(5) 0.040(4) 0.039(4) 0.027(4)
Cl1 0.0981(17) 0.138(2) 0.219(3) -0.073(2) 0.0499(18) 0.0151(15)
Cl2 0.0769(16) 0.215(3) 0.306(5) -0.136(3) -0.033(2) 0.0213(19)
Cl3 0.0821(12) 0.0963(13) 0.1403(18) 0.0375(12) 0.0616(12) 0.0284(10)
C68 0.048(3) 0.053(3) 0.051(3) 0.000(2) 0.012(3) 0.007(2)
Cl4 0.0874(12) 0.0984(13) 0.0668(10) -0.0341(9) 0.0080(9) 0.0294(10)
Cl5 0.0899(13) 0.0960(13) 0.1178(16) 0.0151(11) 0.0526(12) -0.0143(10)
Cl6 0.0811(11) 0.0779(10) 0.0491(8) -0.0035(7) 0.0073(8) 0.0291(8)

loop_
_atom_type_symbol
_atom_type_description
_atom_type_scat_dispersion_real
_atom_type_scat_dispersion_imag
_atom_type_scat_source
C C 0.0033 0.0016 'International Tables Vol C Tables 4.2.6.8 and 6.1.1.4'
H H 0.0000 0.0000 'International Tables Vol C Tables 4.2.6.8 and 6.1.1.4'
B B 0.0013 0.0007 'International Tables Vol C Tables 4.2.6.8 and 6.1.1.4'
N N 0.0061 0.0033 'International Tables Vol C Tables 4.2.6.8 and 6.1.1.4'
O O 0.0106 0.0060 'International Tables Vol C Tables 4.2.6.8 and 6.1.1.4'
Cl Cl 0.1484 0.1585 'International Tables Vol C Tables 4.2.6.8 and 6.1.1.4'

loop_
_geom_angle_atom_site_label_1
_geom_angle_atom_site_label_2
_geom_angle_atom_site_label_3
_geom_angle
_geom_angle_site_symmetry_1
_geom_angle_site_symmetry_3
_geom_angle_publ_flag
B2 O1 B1 139.6(3) . . ?
O1 B1 N1 118.5(3) . . ?
O1 B1 N3 111.2(3) . . ?
N1 B1 N3 103.1(3) . . ?
O1 B1 N2 114.6(3) . . ?
N1 B1 N2 103.9(3) . . ?
N3 B1 N2 103.9(3) . . ?
O1 B2 N4 118.6(3) . . ?
O1 B2 N6 114.0(3) . . ?
N4 B2 N6 103.8(3) . . ?
O1 B2 N5 113.3(3) . . ?
N4 B2 N5 102.6(3) . . ?
N6 B2 N5 102.8(3) . . ?
C11 N1 C14 111.6(3) . . ?
C11 N1 B1 123.9(3) . . ?
C14 N1 B1 124.4(3) . . ?
C4 N2 C1 111.8(3) . . ?
C4 N2 B1 124.6(3) . . ?
C1 N2 B1 123.5(3) . . ?
C9 N3 C6 112.1(3) . . ?
C9 N3 B1 123.7(3) . . ?
C6 N3 B1 124.3(3) . . ?
C37 N4 C34 112.1(3) . . ?
C37 N4 B2 123.8(3) . . ?
C34 N4 B2 124.1(3) . . ?
C42 N5 C39 111.9(3) . . ?
C42 N5 B2 125.2(3) . . ?
C39 N5 B2 122.9(3) . . ?
C44 N6 C47 111.7(3) . . ?
C44 N6 B2 125.1(3) . . ?
C47 N6 B2 123.0(3) . . ?
N2 C1 C15 120.1(3) . . ?
N2 C1 C2 105.6(3) . . ?
C15 C1 C2 132.5(3) . . ?
C3 C2 C1 108.3(3) . . ?
C3 C2 H1 125.8 . . ?
C1 C2 H1 125.8 . . ?
C2 C3 C4 108.4(3) . . ?
C2 C3 H2 125.8 . . ?
C4 C3 H2 125.8 . . ?
N2 C4 C5 119.0(3) . . ?
N2 C4 C3 105.4(3) . . ?
C5 C4 C3 134.3(4) . . ?
C6 C5 C4 118.1(3) . . ?
C6 C5 C16 119.9(3) . . ?
C4 C5 C16 121.8(3) . . ?
N3 C6 C5 119.7(3) . . ?
N3 C6 C7 106.1(3) . . ?
C5 C6 C7 133.0(3) . . ?
C8 C7 C6 107.6(3) . . ?
C8 C7 H3 126.2 . . ?
C6 C7 H3 126.2 . . ?
C7 C8 C9 108.2(3) . . ?
C7 C8 H4 125.9 . . ?
C9 C8 H4 125.9 . . ?
N3 C9 C10 119.8(3) . . ?
N3 C9 C8 105.8(3) . . ?
C10 C9 C8 133.1(4) . . ?
C9 C10 C11 117.7(3) . . ?
C9 C10 C22 119.6(3) . . ?
C11 C10 C22 122.6(3) . . ?
N1 C11 C10 118.3(3) . . ?
N1 C11 C12 105.1(3) . . ?
C10 C11 C12 135.4(4) . . ?
C13 C12 C11 109.1(3) . . ?
C13 C12 H5 125.5 . . ?
C11 C12 H5 125.5 . . ?
C12 C13 C14 107.8(4) . . ?
C12 C13 H6 126.1 . . ?
C14 C13 H6 126.1 . . ?
N1 C14 C15 118.6(3) . . ?
N1 C14 C13 105.9(3) . . ?
C15 C14 C13 134.9(4) . . ?
C1 C15 C14 118.3(3) . . ?
C1 C15 C28 119.9(3) . . ?
C14 C15 C28 121.4(3) . . ?
C21 C16 C17 118.8(4) . . ?
C21 C16 C5 119.3(3) . . ?
C17 C16 C5 121.8(4) . . ?
C18 C17 C16 119.8(4) . . ?
C18 C17 H7 120.1 . . ?
C16 C17 H7 120.1 . . ?
C19 C18 C17 120.6(4) . . ?
C19 C18 H8 119.7 . . ?
C17 C18 H8 119.7 . . ?
C18 C19 C20 120.4(4) . . ?
C18 C19 H9 119.8 . . ?
C20 C19 H9 119.8 . . ?
C19 C20 C21 120.4(4) . . ?
C19 C20 H10 119.8 . . ?
C21 C20 H10 119.8 . . ?
C16 C21 C20 119.9(4) . . ?
C16 C21 H11 120.1 . . ?
C20 C21 H11 120.1 . . ?
C27 C22 C23 117.6(4) . . ?
C27 C22 C10 124.0(4) . . ?
C23 C22 C10 118.5(4) . . ?
C24 C23 C22 121.2(4) . . ?
C24 C23 H12 119.4 . . ?
C22 C23 H12 119.4 . . ?
C23 C24 C25 119.4(4) . . ?
C23 C24 H13 120.3 . . ?
C25 C24 H13 120.3 . . ?
C26 C25 C24 119.9(4) . . ?
C26 C25 H14 120.1 . . ?
C24 C25 H14 120.1 . . ?
C27 C26 C25 120.5(4) . . ?
C27 C26 H15 119.8 . . ?
C25 C26 H15 119.8 . . ?
C26 C27 C22 121.4(4) . . ?
C26 C27 H16 119.3 . . ?
C22 C27 H16 119.3 . . ?
C33 C28 C29 118.7(4) . . ?
C33 C28 C15 121.8(4) . . ?
C29 C28 C15 119.4(4) . . ?
C28 C29 C30 120.8(4) . . ?
C28 C29 H17 119.6 . . ?
C30 C29 H17 119.6 . . ?
C31 C30 C29 120.4(4) . . ?
C31 C30 H18 119.8 . . ?
C29 C30 H18 119.8 . . ?
C32 C31 C30 118.5(4) . . ?
C32 C31 H19 120.8 . . ?
C30 C31 H19 120.8 . . ?
C31 C32 C33 121.4(4) . . ?
C31 C32 H20 119.3 . . ?
C33 C32 H20 119.3 . . ?
C28 C33 C32 120.2(4) . . ?
C28 C33 H21 119.9 . . ?
C32 C33 H21 119.9 . . ?
N4 C34 C48 118.4(3) . . ?
N4 C34 C35 105.1(3) . . ?
C48 C34 C35 135.4(4) . . ?
C36 C35 C34 108.4(3) . . ?
C36 C35 H22 125.8 . . ?
C34 C35 H22 125.8 . . ?
C35 C36 C37 108.1(4) . . ?
C35 C36 H23 125.9 . . ?
C37 C36 H23 125.9 . . ?
N4 C37 C38 119.1(3) . . ?
N4 C37 C36 105.8(3) . . ?
C38 C37 C36 134.3(4) . . ?
C39 C38 C37 118.2(3) . . ?
C39 C38 C49 118.8(3) . . ?
C37 C38 C49 122.6(3) . . ?
N5 C39 C38 119.5(3) . . ?
N5 C39 C40 105.5(3) . . ?
C38 C39 C40 133.1(4) . . ?
C41 C40 C39 108.2(4) . . ?
C41 C40 H24 125.9 . . ?
C39 C40 H24 125.9 . . ?
C40 C41 C42 108.2(4) . . ?
C40 C41 H25 125.9 . . ?
C42 C41 H25 125.9 . . ?
N5 C42 C43 119.6(3) . . ?
N5 C42 C41 105.8(3) . . ?
C43 C42 C41 133.7(4) . . ?
C42 C43 C44 117.9(3) . . ?
C42 C43 C55 122.5(3) . . ?
C44 C43 C55 119.3(3) . . ?
N6 C44 C43 119.6(3) . . ?
N6 C44 C45 105.6(3) . . ?
C43 C44 C45 133.0(4) . . ?
C46 C45 C44 108.9(4) . . ?
C46 C45 H26 125.6 . . ?
C44 C45 H26 125.6 . . ?
C45 C46 C47 107.9(4) . . ?
C45 C46 H27 126.1 . . ?
C47 C46 H27 126.1 . . ?
N6 C47 C48 119.8(3) . . ?
N6 C47 C46 105.5(3) . . ?
C48 C47 C46 132.9(4) . . ?
C34 C48 C47 118.5(3) . . ?
C34 C48 C61 123.0(3) . . ?
C47 C48 C61 118.2(3) . . ?
C50 C49 C54 118.8(4) . . ?
C50 C49 C38 121.9(4) . . ?
C54 C49 C38 119.2(4) . . ?
C49 C50 C51 120.5(5) . . ?
C49 C50 H28 119.8 . . ?
C51 C50 H28 119.8 . . ?
C52 C51 C50 120.3(5) . . ?
C52 C51 H29 119.8 . . ?
C50 C51 H29 119.8 . . ?
C53 C52 C51 119.8(4) . . ?
C53 C52 H30 120.1 . . ?
C51 C52 H30 120.1 . . ?
C52 C53 C54 120.6(5) . . ?
C52 C53 H31 119.7 . . ?
C54 C53 H31 119.7 . . ?
C53 C54 C49 120.0(5) . . ?
C53 C54 H32 120.0 . . ?
C49 C54 H32 120.0 . . ?
C56 C55 C60 118.2(4) . . ?
C56 C55 C43 122.1(4) . . ?
C60 C55 C43 119.6(4) . . ?
C55 C56 C57 120.4(5) . . ?
C55 C56 H33 119.8 . . ?
C57 C56 H33 119.8 . . ?
C58 C57 C56 120.2(5) . . ?
C58 C57 H34 119.9 . . ?
C56 C57 H34 119.9 . . ?
C59 C58 C57 119.5(5) . . ?
C59 C58 H35 120.2 . . ?
C57 C58 H35 120.2 . . ?
C58 C59 C60 121.0(5) . . ?
C58 C59 H36 119.5 . . ?
C60 C59 H36 119.5 . . ?
C59 C60 C55 120.6(4) . . ?
C59 C60 H37 119.7 . . ?
C55 C60 H37 119.7 . . ?
C62 C61 C66 118.1(4) . . ?
C62 C61 C48 122.3(4) . . ?
C66 C61 C48 119.5(4) . . ?
C61 C62 C63 120.7(4) . . ?
C61 C62 H38 119.7 . . ?
C63 C62 H38 119.7 . . ?
C64 C63 C62 120.8(4) . . ?
C64 C63 H39 119.6 . . ?
C62 C63 H39 119.6 . . ?
C63 C64 C65 119.4(4) . . ?
C63 C64 H44 120.3 . . ?
C65 C64 H44 120.3 . . ?
C64 C65 C66 121.2(4) . . ?
C64 C65 H40 119.4 . . ?
C66 C65 H40 119.4 . . ?
C65 C66 C61 119.8(4) . . ?
C65 C66 H41 120.1 . . ?
C61 C66 H41 120.1 . . ?
Cl2 C67 Cl3 110.9(4) . . ?
Cl2 C67 Cl1 107.4(4) . . ?
Cl3 C67 Cl1 111.8(4) . . ?
Cl2 C67 H42 108.9 . . ?
Cl3 C67 H42 108.9 . . ?
Cl1 C67 H42 108.9 . . ?
Cl4 C68 Cl6 111.9(3) . . ?
Cl4 C68 Cl5 112.9(3) . . ?
Cl6 C68 Cl5 110.6(3) . . ?
Cl4 C68 H43 107.0 . . ?
Cl6 C68 H43 107.0 . . ?
Cl5 C68 H43 107.0 . . ?

loop_
_geom_bond_atom_site_label_1
_geom_bond_atom_site_label_2
_geom_bond_distance
_geom_bond_site_symmetry_2
_geom_bond_publ_flag
O1 B2 1.408(5) . ?
O1 B1 1.422(5) . ?
B1 N1 1.507(5) . ?
B1 N3 1.510(5) . ?
B1 N2 1.511(5) . ?
B2 N4 1.516(5) . ?
B2 N6 1.517(5) . ?
B2 N5 1.530(5) . ?
N1 C11 1.371(5) . ?
N1 C14 1.373(5) . ?
N2 C4 1.367(5) . ?
N2 C1 1.371(5) . ?
N3 C9 1.356(5) . ?
N3 C6 1.360(4) . ?
N4 C37 1.374(5) . ?
N4 C34 1.375(4) . ?
N5 C42 1.361(5) . ?
N5 C39 1.372(5) . ?
N6 C44 1.366(5) . ?
N6 C47 1.373(5) . ?
C1 C15 1.406(5) . ?
C1 C2 1.437(5) . ?
C2 C3 1.362(6) . ?
C2 H1 0.9500 . ?
C3 C4 1.440(5) . ?
C3 H2 0.9500 . ?
C4 C5 1.423(5) . ?
C5 C6 1.422(5) . ?
C5 C16 1.486(5) . ?
C6 C7 1.441(5) . ?
C7 C8 1.364(5) . ?
C7 H3 0.9500 . ?
C8 C9 1.442(5) . ?
C8 H4 0.9500 . ?
C9 C10 1.428(5) . ?
C10 C11 1.431(5) . ?
C10 C22 1.481(5) . ?
C11 C12 1.437(5) . ?
C12 C13 1.362(6) . ?
C12 H5 0.9500 . ?
C13 C14 1.435(5) . ?
C13 H6 0.9500 . ?
C14 C15 1.432(5) . ?
C15 C28 1.484(5) . ?
C16 C21 1.397(6) . ?
C16 C17 1.397(5) . ?
C17 C18 1.396(6) . ?
C17 H7 0.9500 . ?
C18 C19 1.364(7) . ?
C18 H8 0.9500 . ?
C19 C20 1.369(6) . ?
C19 H9 0.9500 . ?
C20 C21 1.397(6) . ?
C20 H10 0.9500 . ?
C21 H11 0.9500 . ?
C22 C27 1.398(5) . ?
C22 C23 1.403(5) . ?
C23 C24 1.384(6) . ?
C23 H12 0.9500 . ?
C24 C25 1.400(6) . ?
C24 H13 0.9500 . ?
C25 C26 1.375(6) . ?
C25 H14 0.9500 . ?
C26 C27 1.372(6) . ?
C26 H15 0.9500 . ?
C27 H16 0.9500 . ?
C28 C33 1.388(6) . ?
C28 C29 1.389(6) . ?
C29 C30 1.399(6) . ?
C29 H17 0.9500 . ?
C30 C31 1.391(7) . ?
C30 H18 0.9500 . ?
C31 C32 1.381(7) . ?
C31 H19 0.9500 . ?
C32 C33 1.397(6) . ?
C32 H20 0.9500 . ?
C33 H21 0.9500 . ?
C34 C48 1.414(5) . ?
C34 C35 1.452(5) . ?
C35 C36 1.372(6) . ?
C35 H22 0.9500 . ?
C36 C37 1.441(5) . ?
C36 H23 0.9500 . ?
C37 C38 1.421(5) . ?
C38 C39 1.418(5) . ?
C38 C49 1.491(6) . ?
C39 C40 1.440(5) . ?
C40 C41 1.366(6) . ?
C40 H24 0.9500 . ?
C41 C42 1.439(5) . ?
C41 H25 0.9500 . ?
C42 C43 1.412(5) . ?
C43 C44 1.425(5) . ?
C43 C55 1.487(5) . ?
C44 C45 1.427(6) . ?
C45 C46 1.363(6) . ?
C45 H26 0.9500 . ?
C46 C47 1.439(5) . ?
C46 H27 0.9500 . ?
C47 C48 1.428(5) . ?
C48 C61 1.481(5) . ?
C49 C50 1.381(6) . ?
C49 C54 1.397(6) . ?
C50 C51 1.389(6) . ?
C50 H28 0.9500 . ?
C51 C52 1.380(7) . ?
C51 H29 0.9500 . ?
C52 C53 1.366(7) . ?
C52 H30 0.9500 . ?
C53 C54 1.391(6) . ?
C53 H31 0.9500 . ?
C54 H32 0.9500 . ?
C55 C56 1.379(6) . ?
C55 C60 1.395(6) . ?
C56 C57 1.401(6) . ?
C56 H33 0.9500 . ?
C57 C58 1.380(7) . ?
C57 H34 0.9500 . ?
C58 C59 1.355(7) . ?
C58 H35 0.9500 . ?
C59 C60 1.384(6) . ?
C59 H36 0.9500 . ?
C60 H37 0.9500 . ?
C61 C62 1.391(6) . ?
C61 C66 1.409(6) . ?
C62 C63 1.395(6) . ?
C62 H38 0.9500 . ?
C63 C64 1.367(7) . ?
C63 H39 0.9500 . ?
C64 C65 1.375(7) . ?
C64 H44 0.9500 . ?
C65 C66 1.392(6) . ?
C65 H40 0.9500 . ?
C66 H41 0.9500 . ?
C67 Cl2 1.700(7) . ?
C67 Cl3 1.726(6) . ?
C67 Cl1 1.751(7) . ?
C67 H42 1.0000 . ?
C68 Cl4 1.729(5) . ?
C68 Cl6 1.752(5) . ?
C68 Cl5 1.754(5) . ?
C68 H43 1.0000 . ?

loop_
_geom_torsion_atom_site_label_1
_geom_torsion_atom_site_label_2
_geom_torsion_atom_site_label_3
_geom_torsion_atom_site_label_4
_geom_torsion
_geom_torsion_site_symmetry_1
_geom_torsion_site_symmetry_2
_geom_torsion_site_symmetry_3
_geom_torsion_site_symmetry_4
_geom_torsion_publ_flag
B2 O1 B1 N1 -29.9(6) . . . . ?
B2 O1 B1 N3 -149.0(4) . . . . ?
B2 O1 B1 N2 93.5(5) . . . . ?
B1 O1 B2 N4 -3.7(7) . . . . ?
B1 O1 B2 N6 -126.4(4) . . . . ?
B1 O1 B2 N5 116.5(5) . . . . ?
O1 B1 N1 C11 -83.8(5) . . . . ?
N3 B1 N1 C11 39.4(4) . . . . ?
N2 B1 N1 C11 147.6(3) . . . . ?
O1 B1 N1 C14 93.6(4) . . . . ?
N3 B1 N1 C14 -143.2(3) . . . . ?
N2 B1 N1 C14 -35.0(5) . . . . ?
O1 B1 N2 C4 88.0(5) . . . . ?
N1 B1 N2 C4 -141.2(3) . . . . ?
N3 B1 N2 C4 -33.6(5) . . . . ?
O1 B1 N2 C1 -95.8(4) . . . . ?
N1 B1 N2 C1 35.1(5) . . . . ?
N3 B1 N2 C1 142.6(3) . . . . ?
O1 B1 N3 C9 90.6(4) . . . . ?
N1 B1 N3 C9 -37.4(4) . . . . ?
N2 B1 N3 C9 -145.6(3) . . . . ?
O1 B1 N3 C6 -90.2(4) . . . . ?
N1 B1 N3 C6 141.8(3) . . . . ?
N2 B1 N3 C6 33.6(5) . . . . ?
O1 B2 N4 C37 87.1(4) . . . . ?
N6 B2 N4 C37 -145.3(3) . . . . ?
N5 B2 N4 C37 -38.5(5) . . . . ?
O1 B2 N4 C34 -89.9(5) . . . . ?
N6 B2 N4 C34 37.7(5) . . . . ?
N5 B2 N4 C34 144.5(3) . . . . ?
O1 B2 N5 C42 91.0(5) . . . . ?
N4 B2 N5 C42 -140.0(4) . . . . ?
N6 B2 N5 C42 -32.5(5) . . . . ?
O1 B2 N5 C39 -90.0(4) . . . . ?
N4 B2 N5 C39 39.0(5) . . . . ?
N6 B2 N5 C39 146.6(3) . . . . ?
O1 B2 N6 C44 -90.9(4) . . . . ?
N4 B2 N6 C44 138.6(3) . . . . ?
N5 B2 N6 C44 32.0(5) . . . . ?
O1 B2 N6 C47 95.4(4) . . . . ?
N4 B2 N6 C47 -35.0(4) . . . . ?
N5 B2 N6 C47 -141.6(3) . . . . ?
C4 N2 C1 C15 159.7(4) . . . . ?
B1 N2 C1 C15 -17.0(6) . . . . ?
C4 N2 C1 C2 -6.9(4) . . . . ?
B1 N2 C1 C2 176.4(3) . . . . ?
N2 C1 C2 C3 3.3(4) . . . . ?
C15 C1 C2 C3 -160.9(4) . . . . ?
C1 C2 C3 C4 1.2(5) . . . . ?
C1 N2 C4 C5 -161.4(3) . . . . ?
B1 N2 C4 C5 15.2(6) . . . . ?
C1 N2 C4 C3 7.6(4) . . . . ?
B1 N2 C4 C3 -175.8(3) . . . . ?
C2 C3 C4 N2 -5.2(4) . . . . ?
C2 C3 C4 C5 161.3(4) . . . . ?
N2 C4 C5 C6 9.1(5) . . . . ?
C3 C4 C5 C6 -156.0(4) . . . . ?
N2 C4 C5 C16 -175.5(3) . . . . ?
C3 C4 C5 C16 19.3(7) . . . . ?
C9 N3 C6 C5 163.9(3) . . . . ?
B1 N3 C6 C5 -15.4(5) . . . . ?
C9 N3 C6 C7 -5.0(4) . . . . ?
B1 N3 C6 C7 175.7(3) . . . . ?
C4 C5 C6 N3 -9.0(5) . . . . ?
C16 C5 C6 N3 175.5(3) . . . . ?
C4 C5 C6 C7 156.3(4) . . . . ?
C16 C5 C6 C7 -19.2(6) . . . . ?
N3 C6 C7 C8 3.1(4) . . . . ?
C5 C6 C7 C8 -163.7(4) . . . . ?
C6 C7 C8 C9 -0.2(4) . . . . ?
C6 N3 C9 C10 -163.2(3) . . . . ?
B1 N3 C9 C10 16.0(5) . . . . ?
C6 N3 C9 C8 4.9(4) . . . . ?
B1 N3 C9 C8 -175.9(3) . . . . ?
C7 C8 C9 N3 -2.7(4) . . . . ?
C7 C8 C9 C10 163.1(4) . . . . ?
N3 C9 C10 C11 10.3(5) . . . . ?
C8 C9 C10 C11 -154.0(4) . . . . ?
N3 C9 C10 C22 -173.3(3) . . . . ?
C8 C9 C10 C22 22.5(6) . . . . ?
C14 N1 C11 C10 162.6(3) . . . . ?
B1 N1 C11 C10 -19.7(5) . . . . ?
C14 N1 C11 C12 -6.9(4) . . . . ?
B1 N1 C11 C12 170.8(3) . . . . ?
C9 C10 C11 N1 -8.5(5) . . . . ?
C22 C10 C11 N1 175.2(3) . . . . ?
C9 C10 C11 C12 156.9(4) . . . . ?
C22 C10 C11 C12 -19.4(7) . . . . ?
N1 C11 C12 C13 4.4(4) . . . . ?
C10 C11 C12 C13 -162.4(4) . . . . ?
C11 C12 C13 C14 -0.4(4) . . . . ?
C11 N1 C14 C15 -165.9(3) . . . . ?
B1 N1 C14 C15 16.4(5) . . . . ?
C11 N1 C14 C13 6.7(4) . . . . ?
B1 N1 C14 C13 -171.0(3) . . . . ?
C12 C13 C14 N1 -3.7(4) . . . . ?
C12 C13 C14 C15 167.1(4) . . . . ?
N2 C1 C15 C14 -7.7(6) . . . . ?
C2 C1 C15 C14 154.7(4) . . . . ?
N2 C1 C15 C28 179.6(3) . . . . ?
C2 C1 C15 C28 -18.0(7) . . . . ?
N1 C14 C15 C1 8.0(5) . . . . ?
C13 C14 C15 C1 -161.9(4) . . . . ?
N1 C14 C15 C28 -179.4(3) . . . . ?
C13 C14 C15 C28 10.7(7) . . . . ?
C6 C5 C16 C21 -60.2(5) . . . . ?
C4 C5 C16 C21 124.5(4) . . . . ?
C6 C5 C16 C17 121.6(4) . . . . ?
C4 C5 C16 C17 -53.7(5) . . . . ?
C21 C16 C17 C18 -2.1(6) . . . . ?
C5 C16 C17 C18 176.2(4) . . . . ?
C16 C17 C18 C19 -0.6(7) . . . . ?
C17 C18 C19 C20 2.5(7) . . . . ?
C18 C19 C20 C21 -1.7(7) . . . . ?
C17 C16 C21 C20 2.8(6) . . . . ?
C5 C16 C21 C20 -175.5(4) . . . . ?
C19 C20 C21 C16 -1.0(7) . . . . ?
C9 C10 C22 C27 -137.8(4) . . . . ?
C11 C10 C22 C27 38.5(6) . . . . ?
C9 C10 C22 C23 43.3(5) . . . . ?
C11 C10 C22 C23 -140.4(4) . . . . ?
C27 C22 C23 C24 -0.3(6) . . . . ?
C10 C22 C23 C24 178.6(4) . . . . ?
C22 C23 C24 C25 -1.2(6) . . . . ?
C23 C24 C25 C26 1.0(7) . . . . ?
C24 C25 C26 C27 0.7(7) . . . . ?
C25 C26 C27 C22 -2.3(7) . . . . ?
C23 C22 C27 C26 2.1(6) . . . . ?
C10 C22 C27 C26 -176.9(4) . . . . ?
C1 C15 C28 C33 123.6(4) . . . . ?
C14 C15 C28 C33 -48.8(6) . . . . ?
C1 C15 C28 C29 -55.8(5) . . . . ?
C14 C15 C28 C29 131.8(4) . . . . ?
C33 C28 C29 C30 1.5(6) . . . . ?
C15 C28 C29 C30 -179.1(4) . . . . ?
C28 C29 C30 C31 -1.9(7) . . . . ?
C29 C30 C31 C32 0.2(7) . . . . ?
C30 C31 C32 C33 1.8(7) . . . . ?
C29 C28 C33 C32 0.6(6) . . . . ?
C15 C28 C33 C32 -178.9(4) . . . . ?
C31 C32 C33 C28 -2.2(7) . . . . ?
C37 N4 C34 C48 164.3(3) . . . . ?
B2 N4 C34 C48 -18.4(5) . . . . ?
C37 N4 C34 C35 -5.8(4) . . . . ?
B2 N4 C34 C35 171.5(3) . . . . ?
N4 C34 C35 C36 3.3(4) . . . . ?
C48 C34 C35 C36 -164.3(4) . . . . ?
C34 C35 C36 C37 0.2(4) . . . . ?
C34 N4 C37 C38 -165.1(3) . . . . ?
B2 N4 C37 C38 17.6(5) . . . . ?
C34 N4 C37 C36 6.0(4) . . . . ?
B2 N4 C37 C36 -171.3(3) . . . . ?
C35 C36 C37 N4 -3.6(4) . . . . ?
C35 C36 C37 C38 165.4(4) . . . . ?
N4 C37 C38 C39 9.9(5) . . . . ?
C36 C37 C38 C39 -158.0(4) . . . . ?
N4 C37 C38 C49 -177.1(4) . . . . ?
C36 C37 C38 C49 15.0(7) . . . . ?
C42 N5 C39 C38 160.4(4) . . . . ?
B2 N5 C39 C38 -18.7(6) . . . . ?
C42 N5 C39 C40 -6.0(4) . . . . ?
B2 N5 C39 C40 174.8(3) . . . . ?
C37 C38 C39 N5 -9.2(6) . . . . ?
C49 C38 C39 N5 177.6(3) . . . . ?
C37 C38 C39 C40 152.8(4) . . . . ?
C49 C38 C39 C40 -20.5(7) . . . . ?
N5 C39 C40 C41 3.2(4) . . . . ?
C38 C39 C40 C41 -160.6(4) . . . . ?
C39 C40 C41 C42 0.5(5) . . . . ?
C39 N5 C42 C43 -164.5(3) . . . . ?
B2 N5 C42 C43 14.7(6) . . . . ?
C39 N5 C42 C41 6.3(4) . . . . ?
B2 N5 C42 C41 -174.5(3) . . . . ?
C40 C41 C42 N5 -4.1(5) . . . . ?
C40 C41 C42 C43 164.9(4) . . . . ?
N5 C42 C43 C44 9.7(6) . . . . ?
C41 C42 C43 C44 -158.0(4) . . . . ?
N5 C42 C43 C55 -177.0(4) . . . . ?
C41 C42 C43 C55 15.2(7) . . . . ?
C47 N6 C44 C43 160.2(3) . . . . ?
B2 N6 C44 C43 -14.1(6) . . . . ?
C47 N6 C44 C45 -6.7(4) . . . . ?
B2 N6 C44 C45 179.0(3) . . . . ?
C42 C43 C44 N6 -10.1(5) . . . . ?
C55 C43 C44 N6 176.5(3) . . . . ?
C42 C43 C44 C45 152.6(4) . . . . ?
C55 C43 C44 C45 -20.9(7) . . . . ?
N6 C44 C45 C46 4.4(4) . . . . ?
C43 C44 C45 C46 -159.9(4) . . . . ?
C44 C45 C46 C47 -0.7(5) . . . . ?
C44 N6 C47 C48 -160.3(3) . . . . ?
B2 N6 C47 C48 14.1(5) . . . . ?
C44 N6 C47 C46 6.3(4) . . . . ?
B2 N6 C47 C46 -179.3(3) . . . . ?
C45 C46 C47 N6 -3.2(4) . . . . ?
C45 C46 C47 C48 160.9(4) . . . . ?
N4 C34 C48 C47 -9.3(5) . . . . ?
C35 C34 C48 C47 157.1(4) . . . . ?
N4 C34 C48 C61 176.9(3) . . . . ?
C35 C34 C48 C61 -16.7(7) . . . . ?
N6 C47 C48 C34 11.3(6) . . . . ?
C46 C47 C48 C34 -151.0(4) . . . . ?
N6 C47 C48 C61 -174.6(3) . . . . ?
C46 C47 C48 C61 23.1(6) . . . . ?
C39 C38 C49 C50 118.6(4) . . . . ?
C37 C38 C49 C50 -54.3(6) . . . . ?
C39 C38 C49 C54 -59.2(5) . . . . ?
C37 C38 C49 C54 127.8(4) . . . . ?
C54 C49 C50 C51 0.9(6) . . . . ?
C38 C49 C50 C51 -177.0(4) . . . . ?
C49 C50 C51 C52 -0.9(7) . . . . ?
C50 C51 C52 C53 0.2(7) . . . . ?
C51 C52 C53 C54 0.5(7) . . . . ?
C52 C53 C54 C49 -0.5(7) . . . . ?
C50 C49 C54 C53 -0.2(6) . . . . ?
C38 C49 C54 C53 177.7(4) . . . . ?
C42 C43 C55 C56 -52.0(6) . . . . ?
C44 C43 C55 C56 121.1(5) . . . . ?
C42 C43 C55 C60 126.9(4) . . . . ?
C44 C43 C55 C60 -59.9(5) . . . . ?
C60 C55 C56 C57 1.5(7) . . . . ?
C43 C55 C56 C57 -179.5(4) . . . . ?
C55 C56 C57 C58 0.2(8) . . . . ?
C56 C57 C58 C59 -1.2(8) . . . . ?
C57 C58 C59 C60 0.4(8) . . . . ?
C58 C59 C60 C55 1.3(8) . . . . ?
C56 C55 C60 C59 -2.3(7) . . . . ?
C43 C55 C60 C59 178.7(4) . . . . ?
C34 C48 C61 C62 40.1(6) . . . . ?
C47 C48 C61 C62 -133.8(4) . . . . ?
C34 C48 C61 C66 -139.2(4) . . . . ?
C47 C48 C61 C66 46.9(5) . . . . ?
C66 C61 C62 C63 1.0(6) . . . . ?
C48 C61 C62 C63 -178.3(4) . . . . ?
C61 C62 C63 C64 -1.4(7) . . . . ?
C62 C63 C64 C65 0.6(7) . . . . ?
C63 C64 C65 C66 0.5(8) . . . . ?
C64 C65 C66 C61 -0.8(7) . . . . ?
C62 C61 C66 C65 0.0(6) . . . . ?
C48 C61 C66 C65 179.4(4) . . . . ?
